data_1553318
loop_
_publ_author_name
'Hu, Hai-Jun'
'Zhou, Yue'
'Han, Zhu-Zhen'
'Shi, Yan-Hong'
'Zhang, Shu-Sheng'
'Wang, Zheng-Tao'
'Yang, Li'

_publ_section_title
;
 Abietane Diterpenoids from the Roots of Clerodendrum trichotomum and
 Their Nitric Oxide Inhibitory Activities.
;
_journal_issue 7
_journal_name_full 'Journal of natural products'
_journal_page_first 1508
_journal_page_last 1516
_journal_paper_doi 10.1021/acs.jnatprod.7b00814
_journal_volume 81
_journal_year 2018
_chemical_absolute_configuration rmad
_chemical_formula_moiety 'C20 H26 O5'
_chemical_formula_sum 'C20 H26 O5'
_chemical_formula_weight 346.41
_space_group_crystal_system monoclinic
_space_group_IT_number 4
_space_group_name_Hall 'P 2yb'
_space_group_name_H-M_alt 'P 1 21 1'
_atom_sites_solution_hydrogens geom
_atom_sites_solution_primary dual
_audit_creation_date 2017-07-12
_audit_creation_method
;
Olex2 1.2
(compiled 2017.03.28 svn.r3405 for OlexSys, GUI svn.r5337)
;
_cell_angle_alpha 90
_cell_angle_beta 93.1370(10)
_cell_angle_gamma 90
_cell_formula_units_Z 4
_cell_length_a 11.6575(3)
_cell_length_b 9.7318(2)
_cell_length_c 15.2642(4)
_cell_measurement_reflns_used 9958
_cell_measurement_temperature 273(2)
_cell_measurement_theta_max 70.016
_cell_measurement_theta_min 4.543
_cell_volume 1729.11(7)
_computing_cell_refinement 'SAINT v8.37A (Bruker, 2015)'
_computing_data_reduction 'SAINT v8.37A (Bruker, 2015)'
_computing_molecular_graphics 'Olex2 (Dolomanov et al., 2009)'
_computing_publication_material 'Olex2 (Dolomanov et al., 2009)'
_computing_structure_refinement 'ShelXL (Sheldrick, 2015)'
_computing_structure_solution 'ShelXT (Sheldrick, 2015)'
_diffrn_ambient_temperature 273.08
_diffrn_measured_fraction_theta_full 0.992
_diffrn_measured_fraction_theta_max 0.993
_diffrn_measurement_device_type 'Bruker APEX-II CCD'
_diffrn_measurement_method '\f and \w scans'
_diffrn_radiation_type CuK\a
_diffrn_radiation_wavelength 1.54178
_diffrn_reflns_av_R_equivalents 0.0448
_diffrn_reflns_av_unetI/netI 0.0330
_diffrn_reflns_Laue_measured_fraction_full 0.992
_diffrn_reflns_Laue_measured_fraction_max 0.993
_diffrn_reflns_limit_h_max 12
_diffrn_reflns_limit_h_min -14
_diffrn_reflns_limit_k_max 10
_diffrn_reflns_limit_k_min -11
_diffrn_reflns_limit_l_max 18
_diffrn_reflns_limit_l_min -16
_diffrn_reflns_number 30492
_diffrn_reflns_point_group_measured_fraction_full 0.977
_diffrn_reflns_point_group_measured_fraction_max 0.974
_diffrn_reflns_theta_full 67.679
_diffrn_reflns_theta_max 70.093
_diffrn_reflns_theta_min 2.899
_diffrn_standards_number 0
_exptl_absorpt_coefficient_mu 0.772
_exptl_absorpt_correction_T_max 0.7533
_exptl_absorpt_correction_T_min 0.5491
_exptl_absorpt_correction_type multi-scan
_exptl_absorpt_process_details
'SADABS-2016/2 (Bruker,2016/2) was used for absorption correction. wR2(int) was 0.1464 before and 0.0660 after correction. The Ratio of minimum to maximum transmission is 0.7289. The \l/2 correction factor is Not present.'
_exptl_crystal_colour colourless
_exptl_crystal_density_diffrn 1.331
_exptl_crystal_description block
_exptl_crystal_F_000 744
_exptl_crystal_size_max 0.1
_exptl_crystal_size_mid 0.05
_exptl_crystal_size_min 0.02
_refine_diff_density_max 0.162
_refine_diff_density_min -0.149
_refine_diff_density_rms 0.033
_refine_ls_abs_structure_details
;
 Flack x determined using 2410 quotients [(I+)-(I-)]/[(I+)+(I-)]
 (Parsons, Flack and Wagner, Acta Cryst. B69 (2013) 249-259).
;
_refine_ls_abs_structure_Flack -0.02(7)
_refine_ls_extinction_method none
_refine_ls_goodness_of_fit_ref 1.060
_refine_ls_hydrogen_treatment constr
_refine_ls_matrix_type full
_refine_ls_number_parameters 465
_refine_ls_number_reflns 6382
_refine_ls_number_restraints 1
_refine_ls_restrained_S_all 1.060
_refine_ls_R_factor_all 0.0428
_refine_ls_R_factor_gt 0.0373
_refine_ls_shift/su_max 0.000
_refine_ls_shift/su_mean 0.000
_refine_ls_structure_factor_coef Fsqd
_refine_ls_weighting_details 'w=1/[\s^2^(Fo^2^)+(0.0415P)^2^+0.2684P] where P=(Fo^2^+2Fc^2^)/3'
_refine_ls_weighting_scheme calc
_refine_ls_wR_factor_gt 0.0869
_refine_ls_wR_factor_ref 0.0911
_reflns_Friedel_coverage 0.847
_reflns_Friedel_fraction_full 0.959
_reflns_Friedel_fraction_max 0.954
_reflns_number_gt 5817
_reflns_number_total 6382
_reflns_threshold_expression 'I > 2\s(I)'
_cod_data_source_file np7b00814_si_003.cif
_cod_data_source_block cu_d8v17191_0m
_cod_database_code 1553318
_shelx_shelxl_version_number 2014/8
_shelx_space_group_comment
;
The symmetry employed for this shelxl refinement is uniquely defined
by the following loop, which should always be used as a source of
symmetry information in preference to the above space-group names.
They are only intended as comments.
;
_shelx_estimated_absorpt_t_max 0.985
_shelx_estimated_absorpt_t_min 0.927
_olex2_refinement_description
;
1. Fixed Uiso
 At 1.2 times of:
  All C(H) groups, All C(H,H) groups
 At 1.5 times of:
  All C(H,H,H) groups, All O(H) groups
2.a Ternary CH refined with riding coordinates:
 C3(H3A), C5(H5), C16(H16), C3A(H3AB), C5A(H5A), C16A(H16A)
2.b Secondary CH2 refined with riding coordinates:
 C1(H1A,H1B), C2(H2A,H2B), C6(H6A,H6B), C15(H15A,H15B), C1A(H1AB,H1AC),
 C2A(H2AA,H2AB), C6A(H6AA,H6AB), C15A(H15C,H15D)
2.c Idealised Me refined as rotating group:
 C17(H17A,H17B,H17C), C18(H18A,H18B,H18C), C19(H19A,H19B,H19C), C20(H20A,H20B,
 H20C), C17A(H17D,H17E,H17F), C18A(H18D,H18E,H18F), C19A(H19D,H19E,H19F),
 C20A(H20D,H20E,H20F)
2.d Idealised tetrahedral OH refined as rotating group:
 O1(H1), O3(H3), O4(H4), O1A(H1AA), O3A(H3AA), O4A(H4A)
;
_olex2_submission_special_instructions 'No special instructions were received'

loop_
_space_group_symop_operation_xyz
'x, y, z'
'-x, y+1/2, -z'

loop_
_atom_site_label
_atom_site_type_symbol
_atom_site_fract_x
_atom_site_fract_y
_atom_site_fract_z
_atom_site_U_iso_or_equiv
_atom_site_adp_type
_atom_site_occupancy
_atom_site_site_symmetry_order
_atom_site_calc_flag
_atom_site_refinement_flags_posn
O1 O 0.94003(17) 0.4333(3) 0.66001(17) 0.0663(7) Uani 1 1 d .
H1 H 0.9587 0.3581 0.6412 0.099 Uiso 1 1 calc GR
O2 O 0.36206(17) 0.5846(2) 0.77311(13) 0.0529(5) Uani 1 1 d .
O3 O 0.19412(17) 0.5888(3) 0.66107(14) 0.0574(6) Uani 1 1 d .
H3 H 0.2272 0.5993 0.7094 0.086 Uiso 1 1 calc GR
O4 O 0.45561(17) 0.2821(2) 0.44045(12) 0.0472(5) Uani 1 1 d .
H4 H 0.4485 0.3113 0.3900 0.071 Uiso 1 1 calc GR
O5 O 0.23227(16) 0.3701(2) 0.39566(12) 0.0490(5) Uani 1 1 d .
C1 C 0.6574(2) 0.3875(4) 0.52977(18) 0.0468(7) Uani 1 1 d .
H1A H 0.6369 0.3238 0.4826 0.056 Uiso 1 1 calc R
H1B H 0.6495 0.4801 0.5067 0.056 Uiso 1 1 calc R
C2 C 0.7819(2) 0.3632(4) 0.5618(2) 0.0548(8) Uani 1 1 d .
H2A H 0.7902 0.2694 0.5826 0.066 Uiso 1 1 calc R
H2B H 0.8310 0.3747 0.5131 0.066 Uiso 1 1 calc R
C3 C 0.8208(2) 0.4597(4) 0.63436(19) 0.0478(7) Uani 1 1 d .
H3A H 0.8157 0.5534 0.6109 0.057 Uiso 1 1 calc R
C4 C 0.7460(2) 0.4532(3) 0.71379(18) 0.0407(6) Uani 1 1 d .
C5 C 0.6180(2) 0.4656(3) 0.67917(16) 0.0343(5) Uani 1 1 d .
H5 H 0.6119 0.5579 0.6536 0.041 Uiso 1 1 calc R
C6 C 0.5358(2) 0.4669(3) 0.75333(17) 0.0447(7) Uani 1 1 d .
H6A H 0.5287 0.3746 0.7765 0.054 Uiso 1 1 calc R
H6B H 0.5664 0.5255 0.8004 0.054 Uiso 1 1 calc R
C7 C 0.4208(2) 0.5177(3) 0.72184(17) 0.0389(6) Uani 1 1 d .
C8 C 0.3790(2) 0.4847(3) 0.63359(17) 0.0362(6) Uani 1 1 d .
C9 C 0.4494(2) 0.4101(3) 0.57564(16) 0.0326(5) Uani 1 1 d .
C10 C 0.5739(2) 0.3680(3) 0.60447(16) 0.0338(5) Uani 1 1 d .
C11 C 0.3996(2) 0.3680(3) 0.49516(16) 0.0363(6) Uani 1 1 d .
C12 C 0.2870(2) 0.4075(3) 0.47286(16) 0.0369(6) Uani 1 1 d .
C13 C 0.2193(2) 0.4828(3) 0.52580(18) 0.0390(6) Uani 1 1 d .
C14 C 0.2637(2) 0.5209(3) 0.60784(18) 0.0402(6) Uani 1 1 d .
C15 C 0.1021(2) 0.4989(4) 0.48196(19) 0.0505(8) Uani 1 1 d .
H15A H 0.0816 0.5950 0.4751 0.061 Uiso 1 1 calc R
H15B H 0.0444 0.4526 0.5146 0.061 Uiso 1 1 calc R
C16 C 0.1160(2) 0.4300(3) 0.39276(19) 0.0438(7) Uani 1 1 d .
H16 H 0.1100 0.5000 0.3466 0.053 Uiso 1 1 calc R
C17 C 0.0321(3) 0.3174(4) 0.3707(3) 0.0646(9) Uani 1 1 d .
H17A H 0.0488 0.2774 0.3153 0.097 Uiso 1 1 calc GR
H17B H -0.0444 0.3544 0.3670 0.097 Uiso 1 1 calc GR
H17C H 0.0379 0.2482 0.4155 0.097 Uiso 1 1 calc GR
C18 C 0.7755(3) 0.5799(4) 0.7712(2) 0.0620(9) Uani 1 1 d .
H18A H 0.7463 0.6611 0.7421 0.093 Uiso 1 1 calc GR
H18B H 0.8573 0.5871 0.7807 0.093 Uiso 1 1 calc GR
H18C H 0.7411 0.5704 0.8266 0.093 Uiso 1 1 calc GR
C19 C 0.7723(3) 0.3247(4) 0.7691(2) 0.0579(9) Uani 1 1 d .
H19A H 0.7139 0.3127 0.8104 0.087 Uiso 1 1 calc GR
H19B H 0.8456 0.3349 0.8001 0.087 Uiso 1 1 calc GR
H19C H 0.7738 0.2458 0.7314 0.087 Uiso 1 1 calc GR
C20 C 0.5678(3) 0.2149(3) 0.6295(2) 0.0482(7) Uani 1 1 d .
H20A H 0.5233 0.2048 0.6802 0.072 Uiso 1 1 calc GR
H20B H 0.6441 0.1806 0.6424 0.072 Uiso 1 1 calc GR
H20C H 0.5323 0.1641 0.5814 0.072 Uiso 1 1 calc GR
O1A O 0.93136(18) 0.7865(3) 0.18629(17) 0.0671(7) Uani 1 1 d .
H1AA H 0.9491 0.8087 0.2371 0.101 Uiso 1 1 calc GR
O2A O 0.43142(18) 0.3728(2) 0.27213(14) 0.0554(6) Uani 1 1 d .
O3A O 0.23742(17) 0.4507(3) 0.20465(14) 0.0547(6) Uani 1 1 d .
H3AA H 0.2811 0.4139 0.2415 0.082 Uiso 1 1 calc GR
O4A O 0.47086(15) 0.6692(2) -0.06934(11) 0.0407(4) Uani 1 1 d .
H4A H 0.4286 0.6536 -0.1129 0.061 Uiso 1 1 calc GR
O5A O 0.23144(15) 0.6694(2) -0.06314(12) 0.0434(5) Uani 1 1 d .
C1A C 0.6488(2) 0.7431(3) 0.0603(2) 0.0425(7) Uani 1 1 d .
H1AB H 0.6318 0.7538 -0.0023 0.051 Uiso 1 1 calc R
H1AC H 0.6035 0.8100 0.0904 0.051 Uiso 1 1 calc R
C2A C 0.7764(2) 0.7713(3) 0.0811(2) 0.0498(7) Uani 1 1 d .
H2AA H 0.8216 0.7075 0.0484 0.060 Uiso 1 1 calc R
H2AB H 0.7944 0.8636 0.0621 0.060 Uiso 1 1 calc R
C3A C 0.8099(2) 0.7575(3) 0.1777(2) 0.0475(7) Uani 1 1 d .
H3AB H 0.7691 0.8281 0.2097 0.057 Uiso 1 1 calc R
C4A C 0.7808(2) 0.6160(3) 0.21544(18) 0.0421(6) Uani 1 1 d .
C5A C 0.6526(2) 0.5842(3) 0.18722(16) 0.0349(5) Uani 1 1 d .
H5A H 0.6086 0.6550 0.2163 0.042 Uiso 1 1 calc R
C6A C 0.6105(2) 0.4487(3) 0.22431(19) 0.0433(6) Uani 1 1 d .
H6AA H 0.6417 0.3726 0.1922 0.052 Uiso 1 1 calc R
H6AB H 0.6375 0.4404 0.2853 0.052 Uiso 1 1 calc R
C7A C 0.4824(2) 0.4423(3) 0.21745(17) 0.0392(6) Uani 1 1 d .
C8A C 0.4210(2) 0.5152(3) 0.14747(17) 0.0352(6) Uani 1 1 d .
C9A C 0.4823(2) 0.5795(3) 0.07939(16) 0.0320(5) Uani 1 1 d .
C10A C 0.6142(2) 0.5971(3) 0.08826(16) 0.0319(5) Uani 1 1 d .
C11A C 0.4199(2) 0.6224(3) 0.00416(16) 0.0327(5) Uani 1 1 d .
C12A C 0.2996(2) 0.6201(3) 0.00470(16) 0.0348(6) Uani 1 1 d .
C13A C 0.2400(2) 0.5688(3) 0.07191(18) 0.0376(6) Uani 1 1 d .
C14A C 0.2991(2) 0.5098(3) 0.14253(18) 0.0383(6) Uani 1 1 d .
C15A C 0.1133(2) 0.5858(3) 0.04887(19) 0.0464(7) Uani 1 1 d .
H15C H 0.0741 0.6273 0.0967 0.056 Uiso 1 1 calc R
H15D H 0.0773 0.4987 0.0333 0.056 Uiso 1 1 calc R
C16A C 0.1152(2) 0.6819(3) -0.0301(2) 0.0487(7) Uani 1 1 d .
H16A H 0.1043 0.7765 -0.0101 0.058 Uiso 1 1 calc R
C17A C 0.0293(3) 0.6524(5) -0.1037(2) 0.0710(11) Uani 1 1 d .
H17D H 0.0399 0.7155 -0.1509 0.106 Uiso 1 1 calc GR
H17E H -0.0468 0.6627 -0.0836 0.106 Uiso 1 1 calc GR
H17F H 0.0394 0.5601 -0.1240 0.106 Uiso 1 1 calc GR
C18A C 0.7925(3) 0.6274(4) 0.3164(2) 0.0615(9) Uani 1 1 d .
H18D H 0.8672 0.6626 0.3339 0.092 Uiso 1 1 calc GR
H18E H 0.7829 0.5382 0.3418 0.092 Uiso 1 1 calc GR
H18F H 0.7346 0.6885 0.3361 0.092 Uiso 1 1 calc GR
C19A C 0.8646(2) 0.5051(4) 0.1879(2) 0.0518(7) Uani 1 1 d .
H19D H 0.8635 0.5007 0.1250 0.078 Uiso 1 1 calc GR
H19E H 0.8420 0.4178 0.2106 0.078 Uiso 1 1 calc GR
H19F H 0.9407 0.5272 0.2107 0.078 Uiso 1 1 calc GR
C20A C 0.6650(2) 0.4890(3) 0.02764(18) 0.0437(7) Uani 1 1 d .
H20D H 0.6554 0.3990 0.0520 0.065 Uiso 1 1 calc GR
H20E H 0.7453 0.5070 0.0225 0.065 Uiso 1 1 calc GR
H20F H 0.6260 0.4936 -0.0293 0.065 Uiso 1 1 calc GR

loop_
_atom_site_aniso_label
_atom_site_aniso_U_11
_atom_site_aniso_U_22
_atom_site_aniso_U_33
_atom_site_aniso_U_23
_atom_site_aniso_U_13
_atom_site_aniso_U_12
O1 0.0334(11) 0.0929(19) 0.0728(16) 0.0106(14) 0.0046(11) 0.0015(11)
O2 0.0430(11) 0.0768(16) 0.0389(11) -0.0217(10) 0.0028(9) 0.0084(10)
O3 0.0435(11) 0.0814(17) 0.0470(12) -0.0223(11) 0.0005(9) 0.0188(11)
O4 0.0461(11) 0.0620(13) 0.0335(10) -0.0125(9) 0.0023(9) 0.0109(9)
O5 0.0338(10) 0.0799(15) 0.0331(10) -0.0111(9) 0.0013(8) 0.0010(9)
C1 0.0361(15) 0.070(2) 0.0351(15) -0.0020(13) 0.0090(12) -0.0010(13)
C2 0.0356(15) 0.083(2) 0.0474(18) -0.0016(16) 0.0129(13) 0.0037(15)
C3 0.0309(14) 0.064(2) 0.0484(17) 0.0122(14) 0.0042(12) -0.0015(13)
C4 0.0332(13) 0.0528(17) 0.0359(14) 0.0079(12) -0.0002(11) -0.0013(11)
C5 0.0321(13) 0.0378(14) 0.0328(13) 0.0022(10) 0.0005(10) 0.0014(10)
C6 0.0393(15) 0.064(2) 0.0309(14) -0.0032(12) 0.0018(11) 0.0025(13)
C7 0.0379(14) 0.0467(16) 0.0327(14) -0.0067(11) 0.0058(11) -0.0020(11)
C8 0.0343(13) 0.0429(16) 0.0316(13) -0.0038(11) 0.0028(10) 0.0011(11)
C9 0.0325(13) 0.0349(14) 0.0309(13) 0.0003(10) 0.0058(10) 0.0000(10)
C10 0.0318(13) 0.0377(14) 0.0322(13) 0.0015(10) 0.0043(10) 0.0016(10)
C11 0.0346(13) 0.0436(15) 0.0312(13) -0.0024(11) 0.0056(11) 0.0013(11)
C12 0.0344(14) 0.0476(17) 0.0289(13) -0.0018(11) 0.0027(11) -0.0041(11)
C13 0.0300(13) 0.0504(17) 0.0369(14) -0.0016(11) 0.0034(11) 0.0007(11)
C14 0.0361(14) 0.0475(16) 0.0374(15) -0.0067(11) 0.0061(11) 0.0046(11)
C15 0.0327(14) 0.074(2) 0.0451(17) -0.0044(15) 0.0019(12) -0.0004(14)
C16 0.0345(14) 0.0569(18) 0.0394(15) 0.0027(12) -0.0023(12) 0.0007(12)
C17 0.0420(17) 0.072(2) 0.079(2) -0.0145(19) -0.0036(16) -0.0012(16)
C18 0.0506(19) 0.075(3) 0.060(2) -0.0096(18) -0.0072(15) -0.0117(17)
C19 0.0416(16) 0.073(2) 0.058(2) 0.0263(17) -0.0013(14) 0.0051(15)
C20 0.0475(17) 0.0398(16) 0.0570(18) 0.0021(13) 0.0010(14) 0.0029(12)
O1A 0.0405(12) 0.0765(17) 0.0829(17) -0.0032(14) -0.0111(11) -0.0183(11)
O2A 0.0492(12) 0.0697(15) 0.0481(12) 0.0201(11) 0.0100(10) -0.0056(10)
O3A 0.0399(11) 0.0738(16) 0.0518(13) 0.0140(11) 0.0145(9) -0.0090(10)
O4A 0.0351(10) 0.0579(12) 0.0291(9) 0.0023(8) 0.0034(7) -0.0055(8)
O5A 0.0322(10) 0.0581(13) 0.0394(11) 0.0021(9) -0.0034(8) -0.0017(8)
C1A 0.0352(14) 0.0430(17) 0.0489(17) 0.0077(12) -0.0009(12) -0.0042(12)
C2A 0.0382(15) 0.0495(18) 0.061(2) 0.0126(14) -0.0026(13) -0.0106(12)
C3A 0.0323(14) 0.0478(18) 0.062(2) -0.0043(14) -0.0034(13) -0.0061(12)
C4A 0.0312(13) 0.0537(18) 0.0408(15) 0.0004(12) -0.0024(11) 0.0017(12)
C5A 0.0305(13) 0.0414(15) 0.0330(13) -0.0025(11) 0.0025(10) 0.0017(11)
C6A 0.0398(15) 0.0511(17) 0.0387(15) 0.0100(12) 0.0000(12) -0.0005(12)
C7A 0.0423(15) 0.0423(16) 0.0337(14) 0.0009(11) 0.0089(11) -0.0033(11)
C8A 0.0356(13) 0.0388(14) 0.0316(13) -0.0023(10) 0.0049(10) -0.0039(11)
C9A 0.0310(13) 0.0342(14) 0.0310(13) -0.0041(10) 0.0042(10) -0.0026(10)
C10A 0.0274(12) 0.0359(14) 0.0327(13) -0.0011(10) 0.0035(10) 0.0003(10)
C11A 0.0323(12) 0.0349(14) 0.0310(13) -0.0026(10) 0.0038(10) -0.0034(10)
C12A 0.0334(13) 0.0388(14) 0.0321(13) -0.0063(10) 0.0007(11) -0.0031(10)
C13A 0.0296(13) 0.0434(15) 0.0401(15) -0.0086(12) 0.0045(11) -0.0044(11)
C14A 0.0373(14) 0.0420(15) 0.0366(14) -0.0019(11) 0.0109(11) -0.0045(11)
C15A 0.0300(14) 0.0585(19) 0.0509(17) -0.0076(14) 0.0053(12) -0.0040(12)
C16A 0.0310(14) 0.058(2) 0.0567(18) -0.0037(14) -0.0005(12) 0.0001(13)
C17A 0.0406(18) 0.104(3) 0.066(2) 0.003(2) -0.0129(16) -0.0085(18)
C18A 0.0491(18) 0.086(3) 0.0483(18) -0.0077(17) -0.0076(15) -0.0014(17)
C19A 0.0367(15) 0.058(2) 0.0601(19) 0.0036(15) 0.0012(14) 0.0074(13)
C20A 0.0422(15) 0.0495(18) 0.0399(15) -0.0055(12) 0.0077(12) 0.0061(12)

loop_
_atom_type_symbol
_atom_type_description
_atom_type_scat_dispersion_real
_atom_type_scat_dispersion_imag
_atom_type_scat_source
C C 0.0181 0.0091 'International Tables Vol C Tables 4.2.6.8 and 6.1.1.4'
H H 0.0000 0.0000 'International Tables Vol C Tables 4.2.6.8 and 6.1.1.4'
O O 0.0492 0.0322 'International Tables Vol C Tables 4.2.6.8 and 6.1.1.4'

loop_
_geom_angle_atom_site_label_1
_geom_angle_atom_site_label_2
_geom_angle_atom_site_label_3
_geom_angle
C3 O1 H1 109.5
C14 O3 H3 109.5
C11 O4 H4 109.5
C12 O5 C16 107.9(2)
H1A C1 H1B 107.9
C2 C1 H1A 109.3
C2 C1 H1B 109.3
C2 C1 C10 111.7(2)
C10 C1 H1A 109.3
C10 C1 H1B 109.3
C1 C2 H2A 109.1
C1 C2 H2B 109.1
H2A C2 H2B 107.8
C3 C2 C1 112.5(3)
C3 C2 H2A 109.1
C3 C2 H2B 109.1
O1 C3 C2 109.6(3)
O1 C3 H3A 107.6
O1 C3 C4 111.0(2)
C2 C3 H3A 107.6
C2 C3 C4 113.3(2)
C4 C3 H3A 107.6
C3 C4 C5 107.7(2)
C3 C4 C18 107.3(3)
C18 C4 C5 108.1(2)
C19 C4 C3 111.4(3)
C19 C4 C5 114.1(2)
C19 C4 C18 108.0(3)
C4 C5 H5 104.7
C6 C5 C4 112.2(2)
C6 C5 H5 104.7
C6 C5 C10 110.8(2)
C10 C5 C4 118.3(2)
C10 C5 H5 104.7
C5 C6 H6A 109.5
C5 C6 H6B 109.5
H6A C6 H6B 108.1
C7 C6 C5 110.9(2)
C7 C6 H6A 109.5
C7 C6 H6B 109.5
O2 C7 C6 119.1(2)
O2 C7 C8 122.1(2)
C8 C7 C6 118.8(2)
C9 C8 C7 120.8(2)
C14 C8 C7 117.9(2)
C14 C8 C9 121.2(2)
C8 C9 C10 121.1(2)
C11 C9 C8 117.9(2)
C11 C9 C10 120.8(2)
C5 C10 C1 105.7(2)
C9 C10 C1 112.0(2)
C9 C10 C5 108.4(2)
C20 C10 C1 109.9(2)
C20 C10 C5 115.4(2)
C20 C10 C9 105.7(2)
O4 C11 C9 121.8(2)
O4 C11 C12 119.6(2)
C9 C11 C12 118.5(2)
O5 C12 C11 122.0(2)
O5 C12 C13 113.3(2)
C13 C12 C11 124.6(2)
C12 C13 C14 118.6(2)
C12 C13 C15 109.4(2)
C14 C13 C15 131.8(3)
O3 C14 C8 122.9(2)
O3 C14 C13 118.0(2)
C13 C14 C8 119.1(2)
C13 C15 H15A 111.3
C13 C15 H15B 111.3
C13 C15 C16 102.3(2)
H15A C15 H15B 109.2
C16 C15 H15A 111.3
C16 C15 H15B 111.3
O5 C16 C15 106.7(2)
O5 C16 H16 109.1
O5 C16 C17 107.9(3)
C15 C16 H16 109.1
C17 C16 C15 114.9(3)
C17 C16 H16 109.1
C16 C17 H17A 109.5
C16 C17 H17B 109.5
C16 C17 H17C 109.5
H17A C17 H17B 109.5
H17A C17 H17C 109.5
H17B C17 H17C 109.5
C4 C18 H18A 109.5
C4 C18 H18B 109.5
C4 C18 H18C 109.5
H18A C18 H18B 109.5
H18A C18 H18C 109.5
H18B C18 H18C 109.5
C4 C19 H19A 109.5
C4 C19 H19B 109.5
C4 C19 H19C 109.5
H19A C19 H19B 109.5
H19A C19 H19C 109.5
H19B C19 H19C 109.5
C10 C20 H20A 109.5
C10 C20 H20B 109.5
C10 C20 H20C 109.5
H20A C20 H20B 109.5
H20A C20 H20C 109.5
H20B C20 H20C 109.5
C3A O1A H1AA 109.5
C14A O3A H3AA 109.5
C11A O4A H4A 109.5
C12A O5A C16A 106.2(2)
H1AB C1A H1AC 107.9
C2A C1A H1AB 109.2
C2A C1A H1AC 109.2
C2A C1A C10A 111.9(2)
C10A C1A H1AB 109.2
C10A C1A H1AC 109.2
C1A C2A H2AA 109.1
C1A C2A H2AB 109.1
H2AA C2A H2AB 107.8
C3A C2A C1A 112.6(2)
C3A C2A H2AA 109.1
C3A C2A H2AB 109.1
O1A C3A C2A 105.7(2)
O1A C3A H3AB 108.5
O1A C3A C4A 112.1(2)
C2A C3A H3AB 108.5
C2A C3A C4A 113.3(2)
C4A C3A H3AB 108.5
C3A C4A C5A 107.5(2)
C3A C4A C18A 107.5(3)
C18A C4A C5A 108.7(2)
C19A C4A C3A 111.8(2)
C19A C4A C5A 113.5(2)
C19A C4A C18A 107.6(3)
C4A C5A H5A 104.6
C6A C5A C4A 113.0(2)
C6A C5A H5A 104.6
C6A C5A C10A 110.4(2)
C10A C5A C4A 118.1(2)
C10A C5A H5A 104.6
C5A C6A H6AA 109.5
C5A C6A H6AB 109.5
H6AA C6A H6AB 108.1
C7A C6A C5A 110.6(2)
C7A C6A H6AA 109.5
C7A C6A H6AB 109.5
O2A C7A C6A 119.1(2)
O2A C7A C8A 121.8(2)
C8A C7A C6A 119.1(2)
C9A C8A C7A 120.3(2)
C14A C8A C7A 118.5(2)
C14A C8A C9A 120.9(2)
C8A C9A C10A 121.1(2)
C11A C9A C8A 118.0(2)
C11A C9A C10A 120.8(2)
C1A C10A C5A 106.1(2)
C1A C10A C9A 110.6(2)
C9A C10A C5A 107.97(19)
C20A C10A C1A 110.3(2)
C20A C10A C5A 115.3(2)
C20A C10A C9A 106.6(2)
O4A C11A C9A 122.9(2)
O4A C11A C12A 119.1(2)
C9A C11A C12A 117.9(2)
O5A C12A C11A 122.2(2)
O5A C12A C13A 113.7(2)
C13A C12A C11A 124.1(2)
C12A C13A C14A 119.3(2)
C12A C13A C15A 108.5(2)
C14A C13A C15A 132.2(2)
O3A C14A C8A 123.3(2)
O3A C14A C13A 117.8(2)
C13A C14A C8A 118.9(2)
C13A C15A H15C 111.5
C13A C15A H15D 111.5
C13A C15A C16A 101.2(2)
H15C C15A H15D 109.3
C16A C15A H15C 111.5
C16A C15A H15D 111.5
O5A C16A C15A 105.8(2)
O5A C16A H16A 108.7
O5A C16A C17A 108.6(3)
C15A C16A H16A 108.7
C17A C16A C15A 116.0(3)
C17A C16A H16A 108.7
C16A C17A H17D 109.5
C16A C17A H17E 109.5
C16A C17A H17F 109.5
H17D C17A H17E 109.5
H17D C17A H17F 109.5
H17E C17A H17F 109.5
C4A C18A H18D 109.5
C4A C18A H18E 109.5
C4A C18A H18F 109.5
H18D C18A H18E 109.5
H18D C18A H18F 109.5
H18E C18A H18F 109.5
C4A C19A H19D 109.5
C4A C19A H19E 109.5
C4A C19A H19F 109.5
H19D C19A H19E 109.5
H19D C19A H19F 109.5
H19E C19A H19F 109.5
C10A C20A H20D 109.5
C10A C20A H20E 109.5
C10A C20A H20F 109.5
H20D C20A H20E 109.5
H20D C20A H20F 109.5
H20E C20A H20F 109.5

loop_
_geom_bond_atom_site_label_1
_geom_bond_atom_site_label_2
_geom_bond_distance
O1 H1 0.8200
O1 C3 1.446(3)
O2 C7 1.251(3)
O3 H3 0.8200
O3 C14 1.351(3)
O4 H4 0.8200
O4 C11 1.372(3)
O5 C12 1.358(3)
O5 C16 1.473(3)
C1 H1A 0.9700
C1 H1B 0.9700
C1 C2 1.525(4)
C1 C10 1.550(4)
C2 H2A 0.9700
C2 H2B 0.9700
C2 C3 1.502(5)
C3 H3A 0.9800
C3 C4 1.533(4)
C4 C5 1.560(3)
C4 C18 1.540(5)
C4 C19 1.530(4)
C5 H5 0.9800
C5 C6 1.523(4)
C5 C10 1.550(4)
C6 H6A 0.9700
C6 H6B 0.9700
C6 C7 1.484(4)
C7 C8 1.443(4)
C8 C9 1.437(3)
C8 C14 1.424(4)
C9 C10 1.549(3)
C9 C11 1.391(4)
C10 C20 1.540(4)
C11 C12 1.392(4)
C12 C13 1.372(4)
C13 C14 1.379(4)
C13 C15 1.496(4)
C15 H15A 0.9700
C15 H15B 0.9700
C15 C16 1.534(4)
C16 H16 0.9800
C16 C17 1.495(4)
C17 H17A 0.9600
C17 H17B 0.9600
C17 H17C 0.9600
C18 H18A 0.9600
C18 H18B 0.9600
C18 H18C 0.9600
C19 H19A 0.9600
C19 H19B 0.9600
C19 H19C 0.9600
C20 H20A 0.9600
C20 H20B 0.9600
C20 H20C 0.9600
O1A H1AA 0.8200
O1A C3A 1.443(3)
O2A C7A 1.249(3)
O3A H3AA 0.8200
O3A C14A 1.350(3)
O4A H4A 0.8200
O4A C11A 1.376(3)
O5A C12A 1.358(3)
O5A C16A 1.476(3)
C1A H1AB 0.9700
C1A H1AC 0.9700
C1A C2A 1.530(4)
C1A C10A 1.544(4)
C2A H2AA 0.9700
C2A H2AB 0.9700
C2A C3A 1.509(4)
C3A H3AB 0.9800
C3A C4A 1.538(4)
C4A C5A 1.563(3)
C4A C18A 1.543(4)
C4A C19A 1.530(4)
C5A H5A 0.9800
C5A C6A 1.526(4)
C5A C10A 1.557(3)
C6A H6AA 0.9700
C6A H6AB 0.9700
C6A C7A 1.493(4)
C7A C8A 1.440(4)
C8A C9A 1.436(3)
C8A C14A 1.420(4)
C9A C10A 1.545(3)
C9A C11A 1.389(4)
C10A C20A 1.541(3)
C11A C12A 1.403(3)
C12A C13A 1.365(4)
C13A C14A 1.373(4)
C13A C15A 1.509(4)
C15A H15C 0.9700
C15A H15D 0.9700
C15A C16A 1.527(4)
C16A H16A 0.9800
C16A C17A 1.491(4)
C17A H17D 0.9600
C17A H17E 0.9600
C17A H17F 0.9600
C18A H18D 0.9600
C18A H18E 0.9600
C18A H18F 0.9600
C19A H19D 0.9600
C19A H19E 0.9600
C19A H19F 0.9600
C20A H20D 0.9600
C20A H20E 0.9600
C20A H20F 0.9600

loop_
_geom_hbond_atom_site_label_D
_geom_hbond_atom_site_label_H
_geom_hbond_atom_site_label_A
_geom_hbond_distance_DH
_geom_hbond_distance_HA
_geom_hbond_distance_DA
_geom_hbond_angle_DHA
_geom_hbond_site_symmetry_A
O3 H3 O2 0.82 1.81 2.528(3) 145.8 .
O4 H4 O2A 0.82 1.90 2.717(3) 178.1 .
C1 H1A O4 0.97 2.21 2.844(4) 121.6 .
O3A H3AA O2A 0.82 1.83 2.548(3) 145.0 .
O4A H4A O2 0.82 1.98 2.781(3) 164.5 1_554
C1A H1AB O4A 0.97 2.24 2.878(3) 122.0 .
